data_7236615
loop_
_publ_author_name
'Guo, Yao'
'Hou, Jin-Le'
'Luo, Wen'
'Li, Zhao-Qi'
'Zou, Dan-Hong'
'Zhu, Qin-Yu'
'Dai, Jie'

_publ_section_title
;
 Effects of co-coordinated auxiliary ligands on the photoelectrochemical
 behaviour of titanium-alkoxide-dyes
;
_journal_issue 34
_journal_name_full 'Journal of Materials Chemistry A'
_journal_page_first 18270
_journal_paper_doi 10.1039/C7TA05639G
_journal_volume 5
_journal_year 2017
_chemical_formula_sum 'C36 H45 Br O11 Ti2'
_chemical_formula_weight 829.43
_space_group_crystal_system monoclinic
_space_group_IT_number 14
_space_group_name_Hall '-P 2ybc'
_space_group_name_H-M_alt 'P 1 21/c 1'
_atom_sites_solution_hydrogens geom
_audit_creation_method SHELXL-2016/6
_audit_update_record
;
2017-05-23 deposited with the CCDC.
2017-08-01 downloaded from the CCDC.
;
_cell_angle_alpha 90
_cell_angle_beta 104.724(3)
_cell_angle_gamma 90
_cell_formula_units_Z 4
_cell_length_a 12.9644(12)
_cell_length_b 13.1630(12)
_cell_length_c 23.030(2)
_cell_measurement_reflns_used 9990
_cell_measurement_temperature 120(2)
_cell_measurement_theta_max 24.8
_cell_measurement_theta_min 2.3
_cell_volume 3801.0(6)
_computing_structure_refinement 'SHELXL-2016/6 (Sheldrick, 2016)'
_computing_structure_solution 'SHELXT 2014/5 (Sheldrick, 2014)'
_diffrn_ambient_temperature 120(2)
_diffrn_measured_fraction_theta_full 0.999
_diffrn_measured_fraction_theta_max 0.998
_diffrn_measurement_device_type 'Bruker APEX-II CCD'
_diffrn_radiation_type MoK\a
_diffrn_radiation_wavelength 0.71073
_diffrn_reflns_av_R_equivalents 0.0987
_diffrn_reflns_av_unetI/netI 0.0694
_diffrn_reflns_Laue_measured_fraction_full 0.999
_diffrn_reflns_Laue_measured_fraction_max 0.998
_diffrn_reflns_limit_h_max 16
_diffrn_reflns_limit_h_min -16
_diffrn_reflns_limit_k_max 17
_diffrn_reflns_limit_k_min -17
_diffrn_reflns_limit_l_max 29
_diffrn_reflns_limit_l_min -29
_diffrn_reflns_number 60996
_diffrn_reflns_point_group_measured_fraction_full 0.999
_diffrn_reflns_point_group_measured_fraction_max 0.998
_diffrn_reflns_theta_full 25.242
_diffrn_reflns_theta_max 27.502
_diffrn_reflns_theta_min 1.624
_exptl_absorpt_coefficient_mu 1.528
_exptl_absorpt_correction_T_max 1.000
_exptl_absorpt_correction_T_min 0.657
_exptl_absorpt_correction_type multi-scan
_exptl_crystal_colour purple
_exptl_crystal_density_diffrn 1.449
_exptl_crystal_description block
_exptl_crystal_F_000 1712
_exptl_crystal_size_max 0.260
_exptl_crystal_size_mid 0.240
_exptl_crystal_size_min 0.200
_refine_diff_density_max 0.934
_refine_diff_density_min -0.490
_refine_diff_density_rms 0.126
_refine_ls_extinction_method none
_refine_ls_goodness_of_fit_ref 1.124
_refine_ls_hydrogen_treatment constr
_refine_ls_matrix_type full
_refine_ls_number_parameters 461
_refine_ls_number_reflns 8698
_refine_ls_number_restraints 0
_refine_ls_restrained_S_all 1.124
_refine_ls_R_factor_all 0.0980
_refine_ls_R_factor_gt 0.0543
_refine_ls_shift/su_max 0.001
_refine_ls_shift/su_mean 0.000
_refine_ls_structure_factor_coef Fsqd
_refine_ls_weighting_details 'w=1/[\s^2^(Fo^2^)+(0.0127P)^2^+16.4457P] where P=(Fo^2^+2Fc^2^)/3'
_refine_ls_weighting_scheme calc
_refine_ls_wR_factor_gt 0.0940
_refine_ls_wR_factor_ref 0.1345
_reflns_Friedel_coverage 0.000
_reflns_number_gt 5888
_reflns_number_total 8698
_reflns_threshold_expression 'I > 2\s(I)'
_cod_data_source_file c7ta05639g2.cif
_cod_data_source_block 3
_cod_depositor_comments
;
The following automatic conversions were performed:

data item '_exptl_absorpt_correction_type' value 'multi scan' was
changed to 'multi-scan' in accordance with the
/home/saulius/struct/COD-crude-data/automatic-downloads/DataCite-retrospective/RSC/depositions/lib/dictionaries/cif_core.dic
dictionary named 'cif_core.dic' version 2.4.2 last updated on
2011-04-26.

Automatic conversion script
Id: cif_fix_values 6909 2019-04-08 15:41:33Z antanas 
;
_cod_original_sg_symbol_H-M 'P 21/c'
_cod_database_code 7236615
_shelx_shelxl_version_number 2016/6
_shelx_space_group_comment
;
The symmetry employed for this shelxl refinement is uniquely defined
by the following loop, which should always be used as a source of
symmetry information in preference to the above space-group names.
They are only intended as comments.
;
_shelx_estimated_absorpt_t_min 0.692
_shelx_estimated_absorpt_t_max 0.750

loop_
_space_group_symop_operation_xyz
'x, y, z'
'-x, y+1/2, -z+1/2'
'-x, -y, -z'
'x, -y-1/2, z-1/2'

loop_
_atom_site_label
_atom_site_type_symbol
_atom_site_fract_x
_atom_site_fract_y
_atom_site_fract_z
_atom_site_U_iso_or_equiv
_atom_site_adp_type
_atom_site_occupancy
_atom_site_site_symmetry_order
_atom_site_calc_flag
_atom_site_refinement_flags_posn
_atom_site_refinement_flags_adp
Br1 Br 0.13519(4) 0.61232(4) 0.24127(2) 0.03461(14) Uani 1 1 d . .
Ti1 Ti 0.21935(6) 0.36541(6) 0.61582(4) 0.02305(19) Uani 1 1 d . .
Ti2 Ti 0.37780(6) 0.22197(6) 0.56245(4) 0.02168(19) Uani 1 1 d . .
O1 O 0.3100(2) 0.1097(2) 0.50176(14) 0.0257(7) Uani 1 1 d . .
O2 O -0.0868(3) -0.0160(3) 0.38923(16) 0.0446(10) Uani 1 1 d . .
O3 O 0.2262(2) 0.2265(2) 0.57303(13) 0.0199(7) Uani 1 1 d . .
O4 O 0.0677(2) 0.3278(2) 0.58623(14) 0.0260(7) Uani 1 1 d . .
O5 O 0.3063(2) 0.3132(2) 0.48810(14) 0.0238(7) Uani 1 1 d . .
O6 O 0.2018(2) 0.4191(2) 0.52447(14) 0.0236(7) Uani 1 1 d . .
O7 O 0.2136(3) 0.4958(2) 0.63424(15) 0.0287(8) Uani 1 1 d . .
O8 O 0.2423(3) 0.3175(3) 0.69117(14) 0.0293(8) Uani 1 1 d . .
O9 O 0.3728(2) 0.3433(2) 0.61225(14) 0.0235(7) Uani 1 1 d . .
O10 O 0.4201(2) 0.1331(2) 0.62244(14) 0.0266(7) Uani 1 1 d . .
O11 O 0.4980(2) 0.2343(3) 0.53909(15) 0.0281(8) Uani 1 1 d . .
C1 C 0.1237(4) 0.1278(3) 0.4905(2) 0.0227(10) Uani 1 1 d . .
C2 C 0.1343(3) 0.1994(3) 0.5360(2) 0.0205(10) Uani 1 1 d . .
C3 C 0.0453(4) 0.2537(4) 0.5465(2) 0.0245(10) Uani 1 1 d . .
C4 C -0.0565(4) 0.2244(4) 0.5141(2) 0.0287(11) Uani 1 1 d . .
H4 H -0.117680 0.257069 0.520984 0.034 Uiso 1 1 calc R U
C5 C -0.0681(4) 0.1471(4) 0.4716(2) 0.0310(12) Uani 1 1 d . .
H5 H -0.137977 0.126387 0.450909 0.037 Uiso 1 1 calc R U
C6 C 0.0182(4) 0.0993(4) 0.4583(2) 0.0270(11) Uani 1 1 d . .
C7 C 0.2018(4) 0.0075(4) 0.4274(2) 0.0305(11) Uani 1 1 d . .
C8 C 0.2899(5) -0.0320(4) 0.4114(2) 0.0383(13) Uani 1 1 d . .
H8 H 0.359495 -0.010695 0.432261 0.046 Uiso 1 1 calc R U
C9 C 0.2775(5) -0.1019(4) 0.3654(3) 0.0463(15) Uani 1 1 d . .
H9 H 0.338067 -0.128583 0.354499 0.056 Uiso 1 1 calc R U
C10 C 0.1760(6) -0.1326(5) 0.3354(3) 0.0520(17) Uani 1 1 d . .
H10 H 0.167292 -0.180648 0.303693 0.062 Uiso 1 1 calc R U
C11 C 0.0881(6) -0.0951(4) 0.3505(2) 0.0470(16) Uani 1 1 d . .
H11 H 0.019071 -0.117440 0.329292 0.056 Uiso 1 1 calc R U
C12 C 0.0986(5) -0.0242(4) 0.3969(2) 0.0338(12) Uani 1 1 d . .
C13 C 0.2167(4) 0.0836(3) 0.4762(2) 0.0241(10) Uani 1 1 d . .
C14 C 0.0022(5) 0.0175(4) 0.4128(2) 0.0365(13) Uani 1 1 d . .
C15 C 0.2109(3) 0.4400(3) 0.4235(2) 0.0212(10) Uani 1 1 d . .
C16 C 0.2449(4) 0.4018(4) 0.3753(2) 0.0294(11) Uani 1 1 d . .
H16 H 0.285697 0.340987 0.379859 0.035 Uiso 1 1 calc R U
C17 C 0.2199(4) 0.4514(4) 0.3208(2) 0.0296(11) Uani 1 1 d . .
H17 H 0.242000 0.424645 0.287572 0.036 Uiso 1 1 calc R U
C18 C 0.1622(4) 0.5406(4) 0.3151(2) 0.0251(10) Uani 1 1 d . .
C19 C 0.1247(4) 0.5785(4) 0.3614(2) 0.0285(11) Uani 1 1 d . .
H19 H 0.082459 0.638468 0.356235 0.034 Uiso 1 1 calc R U
C20 C 0.1498(4) 0.5273(4) 0.4159(2) 0.0258(10) Uani 1 1 d . .
H20 H 0.124584 0.552630 0.448420 0.031 Uiso 1 1 calc R U
C21 C 0.2415(3) 0.3871(4) 0.4832(2) 0.0220(10) Uani 1 1 d . .
C22 C 0.1914(4) 0.6001(4) 0.6205(2) 0.0332(12) Uani 1 1 d . .
H22 H 0.188339 0.612181 0.577259 0.040 Uiso 1 1 calc R U
C23 C 0.0846(5) 0.6260(5) 0.6319(4) 0.066(2) Uani 1 1 d . .
H23A H 0.028416 0.587183 0.604282 0.099 Uiso 1 1 calc R U
H23B H 0.070839 0.698819 0.625316 0.099 Uiso 1 1 calc R U
H23C H 0.085421 0.608724 0.673381 0.099 Uiso 1 1 calc R U
C24 C 0.2781(5) 0.6646(4) 0.6589(3) 0.0518(17) Uani 1 1 d . .
H24A H 0.276572 0.658306 0.701044 0.078 Uiso 1 1 calc R U
H24B H 0.266830 0.735758 0.646350 0.078 Uiso 1 1 calc R U
H24C H 0.347569 0.641817 0.654230 0.078 Uiso 1 1 calc R U
C25 C 0.2501(5) 0.3617(6) 0.7486(3) 0.0553(18) Uani 1 1 d . .
H25 H 0.253364 0.436923 0.743067 0.066 Uiso 1 1 calc R U
C26 C 0.1491(5) 0.3414(6) 0.7671(3) 0.065(2) Uani 1 1 d . .
H26A H 0.089209 0.374570 0.738865 0.098 Uiso 1 1 calc R U
H26B H 0.155789 0.368456 0.807573 0.098 Uiso 1 1 calc R U
H26C H 0.136460 0.268044 0.767069 0.098 Uiso 1 1 calc R U
C27 C 0.3472(5) 0.3339(6) 0.7915(3) 0.070(2) Uani 1 1 d . .
H27A H 0.347019 0.260721 0.799178 0.105 Uiso 1 1 calc R U
H27B H 0.352554 0.371023 0.829041 0.105 Uiso 1 1 calc R U
H27C H 0.408194 0.351096 0.775508 0.105 Uiso 1 1 calc R U
C28 C 0.4565(4) 0.4121(4) 0.6423(2) 0.0278(11) Uani 1 1 d . .
H28 H 0.430956 0.449416 0.673841 0.033 Uiso 1 1 calc R U
C29 C 0.4755(4) 0.4889(4) 0.5975(3) 0.0397(14) Uani 1 1 d . .
H29A H 0.502646 0.454166 0.566746 0.059 Uiso 1 1 calc R U
H29B H 0.527861 0.539099 0.618142 0.059 Uiso 1 1 calc R U
H29C H 0.408315 0.523162 0.578465 0.059 Uiso 1 1 calc R U
C30 C 0.5559(4) 0.3541(4) 0.6730(2) 0.0364(13) Uani 1 1 d . .
H30A H 0.538748 0.304896 0.701115 0.055 Uiso 1 1 calc R U
H30B H 0.609996 0.401684 0.695072 0.055 Uiso 1 1 calc R U
H30C H 0.583457 0.318195 0.642871 0.055 Uiso 1 1 calc R U
C31 C 0.3776(4) 0.0825(4) 0.6664(2) 0.0336(12) Uani 1 1 d . .
H31 H 0.308703 0.115496 0.667456 0.040 Uiso 1 1 calc R U
C32 C 0.3567(5) -0.0266(4) 0.6489(3) 0.0469(15) Uani 1 1 d . .
H32A H 0.311310 -0.030508 0.607807 0.070 Uiso 1 1 calc R U
H32B H 0.320693 -0.059521 0.676438 0.070 Uiso 1 1 calc R U
H32C H 0.424522 -0.061139 0.650892 0.070 Uiso 1 1 calc R U
C33 C 0.4547(5) 0.0940(4) 0.7267(2) 0.0476(15) Uani 1 1 d . .
H33A H 0.523442 0.063997 0.725714 0.071 Uiso 1 1 calc R U
H33B H 0.426637 0.059186 0.757067 0.071 Uiso 1 1 calc R U
H33C H 0.464462 0.166260 0.736801 0.071 Uiso 1 1 calc R U
C34 C 0.5382(4) 0.2735(4) 0.4912(2) 0.0341(12) Uani 1 1 d . .
H34 H 0.497898 0.336645 0.475315 0.041 Uiso 1 1 calc R U
C35 C 0.5196(6) 0.1962(6) 0.4424(3) 0.070(2) Uani 1 1 d . .
H35A H 0.555020 0.132490 0.458218 0.104 Uiso 1 1 calc R U
H35B H 0.548828 0.220806 0.409694 0.104 Uiso 1 1 calc R U
H35C H 0.442878 0.184272 0.427173 0.104 Uiso 1 1 calc R U
C36 C 0.6539(4) 0.3001(6) 0.5160(3) 0.0588(19) Uani 1 1 d . .
H36A H 0.660483 0.352216 0.547129 0.088 Uiso 1 1 calc R U
H36B H 0.683147 0.326167 0.483627 0.088 Uiso 1 1 calc R U
H36C H 0.693532 0.239309 0.533407 0.088 Uiso 1 1 calc R U

loop_
_atom_site_aniso_label
_atom_site_aniso_U_11
_atom_site_aniso_U_22
_atom_site_aniso_U_33
_atom_site_aniso_U_23
_atom_site_aniso_U_13
_atom_site_aniso_U_12
Br1 0.0350(3) 0.0469(3) 0.0236(3) 0.0021(2) 0.0105(2) 0.0003(2)
Ti1 0.0221(4) 0.0240(5) 0.0246(5) -0.0024(4) 0.0088(4) -0.0004(4)
Ti2 0.0170(4) 0.0226(4) 0.0270(5) -0.0003(4) 0.0086(3) -0.0016(3)
O1 0.0274(18) 0.0246(18) 0.0266(18) -0.0007(15) 0.0095(15) -0.0025(14)
O2 0.049(2) 0.046(2) 0.030(2) 0.0047(18) -0.0062(18) -0.0255(19)
O3 0.0142(14) 0.0247(17) 0.0210(16) -0.0005(13) 0.0048(13) -0.0033(13)
O4 0.0205(16) 0.0309(19) 0.0293(18) -0.0017(15) 0.0111(14) 0.0003(14)
O5 0.0242(17) 0.0217(17) 0.0285(18) 0.0001(14) 0.0122(14) 0.0006(14)
O6 0.0252(17) 0.0240(17) 0.0251(18) -0.0006(14) 0.0126(14) 0.0014(14)
O7 0.0335(19) 0.0254(18) 0.0291(19) -0.0031(15) 0.0113(15) 0.0007(15)
O8 0.0341(19) 0.0318(19) 0.0229(18) -0.0034(15) 0.0087(15) 0.0034(15)
O9 0.0171(15) 0.0245(18) 0.0289(18) -0.0044(14) 0.0056(14) -0.0055(13)
O10 0.0227(16) 0.0289(19) 0.0297(18) 0.0029(15) 0.0095(14) 0.0004(14)
O11 0.0197(16) 0.0318(19) 0.034(2) 0.0018(16) 0.0093(15) -0.0006(14)
C1 0.027(2) 0.019(2) 0.023(2) 0.0044(19) 0.0060(19) -0.0054(19)
C2 0.015(2) 0.022(2) 0.024(2) 0.0054(19) 0.0042(18) -0.0041(18)
C3 0.020(2) 0.027(3) 0.029(3) 0.008(2) 0.010(2) -0.0021(19)
C4 0.020(2) 0.032(3) 0.034(3) 0.008(2) 0.006(2) -0.001(2)
C5 0.021(2) 0.032(3) 0.035(3) 0.015(2) -0.003(2) -0.009(2)
C6 0.029(3) 0.027(3) 0.022(2) 0.007(2) 0.003(2) -0.010(2)
C7 0.047(3) 0.021(3) 0.025(3) 0.003(2) 0.012(2) -0.004(2)
C8 0.060(4) 0.028(3) 0.030(3) -0.002(2) 0.017(3) 0.002(3)
C9 0.074(4) 0.032(3) 0.037(3) -0.006(3) 0.022(3) 0.005(3)
C10 0.092(5) 0.032(3) 0.035(3) -0.007(3) 0.020(3) -0.002(3)
C11 0.078(5) 0.030(3) 0.029(3) -0.002(2) 0.006(3) -0.018(3)
C12 0.054(3) 0.024(3) 0.021(3) 0.004(2) 0.007(2) -0.009(2)
C13 0.035(3) 0.017(2) 0.020(2) 0.0059(19) 0.007(2) -0.003(2)
C14 0.048(3) 0.031(3) 0.025(3) 0.009(2) -0.002(2) -0.018(3)
C15 0.019(2) 0.021(2) 0.024(2) -0.0027(19) 0.0068(19) -0.0049(18)
C16 0.028(3) 0.027(3) 0.036(3) -0.003(2) 0.013(2) 0.000(2)
C17 0.034(3) 0.034(3) 0.025(3) -0.005(2) 0.015(2) 0.002(2)
C18 0.024(2) 0.030(3) 0.021(2) 0.001(2) 0.006(2) -0.005(2)
C19 0.031(3) 0.027(3) 0.029(3) 0.002(2) 0.009(2) 0.002(2)
C20 0.025(2) 0.029(3) 0.026(3) -0.004(2) 0.011(2) 0.000(2)
C21 0.017(2) 0.024(2) 0.025(2) -0.004(2) 0.0060(19) -0.0086(19)
C22 0.037(3) 0.027(3) 0.038(3) 0.005(2) 0.014(2) 0.001(2)
C23 0.042(4) 0.032(3) 0.130(7) 0.016(4) 0.032(4) 0.010(3)
C24 0.053(4) 0.031(3) 0.069(5) -0.009(3) 0.012(3) -0.008(3)
C25 0.059(4) 0.079(5) 0.027(3) -0.009(3) 0.010(3) 0.011(4)
C26 0.050(4) 0.112(6) 0.039(4) -0.006(4) 0.021(3) 0.021(4)
C27 0.059(4) 0.106(6) 0.040(4) -0.021(4) 0.003(3) -0.013(4)
C28 0.021(2) 0.025(3) 0.037(3) -0.007(2) 0.005(2) -0.0097(19)
C29 0.032(3) 0.032(3) 0.054(4) 0.000(3) 0.009(3) -0.010(2)
C30 0.025(3) 0.038(3) 0.042(3) -0.001(3) 0.000(2) -0.007(2)
C31 0.036(3) 0.036(3) 0.033(3) 0.008(2) 0.016(2) 0.008(2)
C32 0.048(4) 0.047(4) 0.046(4) 0.004(3) 0.011(3) -0.017(3)
C33 0.067(4) 0.040(4) 0.032(3) 0.005(3) 0.006(3) -0.005(3)
C34 0.027(3) 0.039(3) 0.041(3) 0.012(3) 0.017(2) 0.000(2)
C35 0.106(6) 0.071(5) 0.051(4) -0.012(4) 0.056(4) -0.019(4)
C36 0.026(3) 0.084(5) 0.070(5) 0.031(4) 0.019(3) -0.004(3)

loop_
_atom_type_symbol
_atom_type_description
_atom_type_scat_dispersion_real
_atom_type_scat_dispersion_imag
_atom_type_scat_source
C C 0.0033 0.0016 'International Tables Vol C Tables 4.2.6.8 and 6.1.1.4'
H H 0.0000 0.0000 'International Tables Vol C Tables 4.2.6.8 and 6.1.1.4'
Br Br -0.2901 2.4595 'International Tables Vol C Tables 4.2.6.8 and 6.1.1.4'
O O 0.0106 0.0060 'International Tables Vol C Tables 4.2.6.8 and 6.1.1.4'
Ti Ti 0.2776 0.4457 'International Tables Vol C Tables 4.2.6.8 and 6.1.1.4'

loop_
_geom_angle_atom_site_label_1
_geom_angle_atom_site_label_2
_geom_angle_atom_site_label_3
_geom_angle
O7 Ti1 O8 96.62(15)
O7 Ti1 O4 103.10(15)
O8 Ti1 O4 98.69(15)
O7 Ti1 O9 104.42(14)
O8 Ti1 O9 93.75(14)
O4 Ti1 O9 148.16(13)
O7 Ti1 O3 165.62(14)
O8 Ti1 O3 97.57(14)
O4 Ti1 O3 77.04(12)
O9 Ti1 O3 72.32(12)
O7 Ti1 O6 85.21(14)
O8 Ti1 O6 176.18(14)
O4 Ti1 O6 84.12(13)
O9 Ti1 O6 82.54(12)
O3 Ti1 O6 80.49(12)
O7 Ti1 Ti2 136.14(11)
O8 Ti1 Ti2 101.28(11)
O4 Ti1 Ti2 113.15(10)
O9 Ti1 Ti2 35.23(9)
O3 Ti1 Ti2 37.54(8)
O6 Ti1 Ti2 75.17(8)
O11 Ti2 O10 99.95(15)
O11 Ti2 O9 105.18(14)
O10 Ti2 O9 97.43(14)
O11 Ti2 O3 167.51(14)
O10 Ti2 O3 92.44(13)
O9 Ti2 O3 74.51(12)
O11 Ti2 O1 96.62(14)
O10 Ti2 O1 92.81(14)
O9 Ti2 O1 153.83(13)
O3 Ti2 O1 81.07(12)
O11 Ti2 O5 86.61(14)
O10 Ti2 O5 171.16(14)
O9 Ti2 O5 86.45(13)
O3 Ti2 O5 80.91(12)
O1 Ti2 O5 80.48(13)
O11 Ti2 Ti1 138.31(12)
O10 Ti2 Ti1 100.78(11)
O9 Ti2 Ti1 36.38(9)
O3 Ti2 Ti1 38.59(9)
O1 Ti2 Ti1 117.96(9)
O5 Ti2 Ti1 77.65(9)
C13 O1 Ti2 135.1(3)
C2 O3 Ti2 130.6(3)
C2 O3 Ti1 113.5(3)
Ti2 O3 Ti1 103.87(13)
C3 O4 Ti1 116.7(3)
C21 O5 Ti2 130.9(3)
C21 O6 Ti1 131.1(3)
C22 O7 Ti1 154.1(3)
C25 O8 Ti1 135.0(4)
C28 O9 Ti2 130.7(3)
C28 O9 Ti1 120.9(3)
Ti2 O9 Ti1 108.39(14)
C31 O10 Ti2 138.8(3)
C34 O11 Ti2 141.6(3)
C2 C1 C6 117.8(4)
C2 C1 C13 121.0(4)
C6 C1 C13 121.2(4)
O3 C2 C1 124.6(4)
O3 C2 C3 112.9(4)
C1 C2 C3 122.5(4)
O4 C3 C4 125.9(4)
O4 C3 C2 116.3(4)
C4 C3 C2 117.8(5)
C5 C4 C3 119.7(5)
C5 C4 H4 120.2
C3 C4 H4 120.2
C6 C5 C4 122.6(4)
C6 C5 H5 118.7
C4 C5 H5 118.7
C5 C6 C1 119.1(5)
C5 C6 C14 120.7(5)
C1 C6 C14 120.1(5)
C8 C7 C12 119.8(5)
C8 C7 C13 119.9(5)
C12 C7 C13 120.3(5)
C9 C8 C7 120.7(6)
C9 C8 H8 119.7
C7 C8 H8 119.7
C8 C9 C10 119.3(6)
C8 C9 H9 120.4
C10 C9 H9 120.4
C11 C10 C9 121.1(6)
C11 C10 H10 119.4
C9 C10 H10 119.4
C10 C11 C12 120.6(6)
C10 C11 H11 119.7
C12 C11 H11 119.7
C11 C12 C7 118.4(5)
C11 C12 C14 120.5(5)
C7 C12 C14 121.1(5)
O1 C13 C1 122.9(4)
O1 C13 C7 117.9(4)
C1 C13 C7 119.2(4)
O2 C14 C6 121.5(5)
O2 C14 C12 120.7(5)
C6 C14 C12 117.8(4)
C20 C15 C16 119.3(4)
C20 C15 C21 120.8(4)
C16 C15 C21 120.0(4)
C17 C16 C15 120.4(5)
C17 C16 H16 119.8
C15 C16 H16 119.8
C18 C17 C16 119.1(4)
C18 C17 H17 120.5
C16 C17 H17 120.5
C19 C18 C17 121.7(5)
C19 C18 Br1 119.6(4)
C17 C18 Br1 118.7(4)
C18 C19 C20 118.5(5)
C18 C19 H19 120.8
C20 C19 H19 120.8
C15 C20 C19 120.9(4)
C15 C20 H20 119.6
C19 C20 H20 119.6
O6 C21 O5 125.0(4)
O6 C21 C15 118.1(4)
O5 C21 C15 116.9(4)
O7 C22 C23 108.8(4)
O7 C22 C24 109.7(4)
C23 C22 C24 110.6(5)
O7 C22 H22 109.3
C23 C22 H22 109.3
C24 C22 H22 109.3
C22 C23 H23A 109.5
C22 C23 H23B 109.5
H23A C23 H23B 109.5
C22 C23 H23C 109.5
H23A C23 H23C 109.5
H23B C23 H23C 109.5
C22 C24 H24A 109.5
C22 C24 H24B 109.5
H24A C24 H24B 109.5
C22 C24 H24C 109.5
H24A C24 H24C 109.5
H24B C24 H24C 109.5
O8 C25 C27 112.1(5)
O8 C25 C26 109.3(5)
C27 C25 C26 115.8(6)
O8 C25 H25 106.3
C27 C25 H25 106.3
C26 C25 H25 106.3
C25 C26 H26A 109.5
C25 C26 H26B 109.5
H26A C26 H26B 109.5
C25 C26 H26C 109.5
H26A C26 H26C 109.5
H26B C26 H26C 109.5
C25 C27 H27A 109.5
C25 C27 H27B 109.5
H27A C27 H27B 109.5
C25 C27 H27C 109.5
H27A C27 H27C 109.5
H27B C27 H27C 109.5
O9 C28 C29 108.9(4)
O9 C28 C30 110.8(4)
C29 C28 C30 113.0(4)
O9 C28 H28 108.0
C29 C28 H28 108.0
C30 C28 H28 108.0
C28 C29 H29A 109.5
C28 C29 H29B 109.5
H29A C29 H29B 109.5
C28 C29 H29C 109.5
H29A C29 H29C 109.5
H29B C29 H29C 109.5
C28 C30 H30A 109.5
C28 C30 H30B 109.5
H30A C30 H30B 109.5
C28 C30 H30C 109.5
H30A C30 H30C 109.5
H30B C30 H30C 109.5
O10 C31 C32 109.4(4)
O10 C31 C33 108.8(4)
C32 C31 C33 112.3(5)
O10 C31 H31 108.8
C32 C31 H31 108.8
C33 C31 H31 108.8
C31 C32 H32A 109.5
C31 C32 H32B 109.5
H32A C32 H32B 109.5
C31 C32 H32C 109.5
H32A C32 H32C 109.5
H32B C32 H32C 109.5
C31 C33 H33A 109.5
C31 C33 H33B 109.5
H33A C33 H33B 109.5
C31 C33 H33C 109.5
H33A C33 H33C 109.5
H33B C33 H33C 109.5
O11 C34 C36 108.3(4)
O11 C34 C35 108.3(4)
C36 C34 C35 113.6(5)
O11 C34 H34 108.9
C36 C34 H34 108.9
C35 C34 H34 108.9
C34 C35 H35A 109.5
C34 C35 H35B 109.5
H35A C35 H35B 109.5
C34 C35 H35C 109.5
H35A C35 H35C 109.5
H35B C35 H35C 109.5
C34 C36 H36A 109.5
C34 C36 H36B 109.5
H36A C36 H36B 109.5
C34 C36 H36C 109.5
H36A C36 H36C 109.5
H36B C36 H36C 109.5

loop_
_geom_bond_atom_site_label_1
_geom_bond_atom_site_label_2
_geom_bond_distance
Br1 C18 1.898(5)
Ti1 O7 1.774(3)
Ti1 O8 1.799(3)
Ti1 O4 1.974(3)
Ti1 O9 2.033(3)
Ti1 O3 2.090(3)
Ti1 O6 2.176(3)
Ti1 Ti2 3.2526(12)
Ti2 O11 1.781(3)
Ti2 O10 1.787(3)
Ti2 O9 1.977(3)
Ti2 O3 2.041(3)
Ti2 O1 2.071(3)
Ti2 O5 2.104(3)
O1 C13 1.250(5)
O2 C14 1.225(6)
O3 C2 1.327(5)
O4 C3 1.318(6)
O5 C21 1.271(5)
O6 C21 1.263(5)
O7 C22 1.421(6)
O8 C25 1.425(6)
O9 C28 1.446(5)
O10 C31 1.433(6)
O11 C34 1.431(6)
C1 C2 1.390(6)
C1 C6 1.430(6)
C1 C13 1.451(6)
C2 C3 1.429(6)
C3 C4 1.395(6)
C4 C5 1.394(7)
C4 H4 0.9500
C5 C6 1.384(7)
C5 H5 0.9500
C6 C14 1.480(7)
C7 C8 1.388(7)
C7 C12 1.408(7)
C7 C13 1.480(7)
C8 C9 1.382(7)
C8 H8 0.9500
C9 C10 1.382(9)
C9 H9 0.9500
C10 C11 1.367(9)
C10 H10 0.9500
C11 C12 1.399(7)
C11 H11 0.9500
C12 C14 1.494(8)
C15 C20 1.381(6)
C15 C16 1.390(6)
C15 C21 1.501(6)
C16 C17 1.379(7)
C16 H16 0.9500
C17 C18 1.380(7)
C17 H17 0.9500
C18 C19 1.374(6)
C19 C20 1.389(7)
C19 H19 0.9500
C20 H20 0.9500
C22 C23 1.512(7)
C22 C24 1.504(7)
C22 H22 1.0000
C23 H23A 0.9800
C23 H23B 0.9800
C23 H23C 0.9800
C24 H24A 0.9800
C24 H24B 0.9800
C24 H24C 0.9800
C25 C27 1.436(9)
C25 C26 1.500(8)
C25 H25 1.0000
C26 H26A 0.9800
C26 H26B 0.9800
C26 H26C 0.9800
C27 H27A 0.9800
C27 H27B 0.9800
C27 H27C 0.9800
C28 C29 1.509(7)
C28 C30 1.510(7)
C28 H28 1.0000
C29 H29A 0.9800
C29 H29B 0.9800
C29 H29C 0.9800
C30 H30A 0.9800
C30 H30B 0.9800
C30 H30C 0.9800
C31 C32 1.497(8)
C31 C33 1.499(7)
C31 H31 1.0000
C32 H32A 0.9800
C32 H32B 0.9800
C32 H32C 0.9800
C33 H33A 0.9800
C33 H33B 0.9800
C33 H33C 0.9800
C34 C36 1.505(7)
C34 C35 1.490(8)
C34 H34 1.0000
C35 H35A 0.9800
C35 H35B 0.9800
C35 H35C 0.9800
C36 H36A 0.9800
C36 H36B 0.9800
C36 H36C 0.9800

loop_
_geom_torsion_atom_site_label_1
_geom_torsion_atom_site_label_2
_geom_torsion_atom_site_label_3
_geom_torsion_atom_site_label_4
_geom_torsion
O8 Ti1 O7 C22 -167.6(7)
O4 Ti1 O7 C22 -67.1(7)
O9 Ti1 O7 C22 96.7(7)
O3 Ti1 O7 C22 21.8(11)
O6 Ti1 O7 C22 15.7(7)
Ti2 Ti1 O7 C22 78.5(7)
O7 Ti1 O8 C25 2.4(5)
O4 Ti1 O8 C25 -102.0(5)
O9 Ti1 O8 C25 107.4(5)
O3 Ti1 O8 C25 -180.0(5)
Ti2 Ti1 O8 C25 142.1(5)
O11 Ti2 O10 C31 178.6(5)
O9 Ti2 O10 C31 71.6(5)
O3 Ti2 O10 C31 -3.0(5)
O1 Ti2 O10 C31 -84.2(5)
Ti1 Ti2 O10 C31 34.9(5)
O10 Ti2 O11 C34 167.3(5)
O9 Ti2 O11 C34 -92.1(5)
O3 Ti2 O11 C34 -5.3(10)
O1 Ti2 O11 C34 73.3(5)
O5 Ti2 O11 C34 -6.7(5)
Ti1 Ti2 O11 C34 -73.9(6)
Ti2 O3 C2 C1 25.3(6)
Ti1 O3 C2 C1 161.2(4)
Ti2 O3 C2 C3 -153.2(3)
Ti1 O3 C2 C3 -17.4(4)
C6 C1 C2 O3 173.8(4)
C13 C1 C2 O3 -6.4(7)
C6 C1 C2 C3 -7.8(7)
C13 C1 C2 C3 172.0(4)
Ti1 O4 C3 C4 -170.9(4)
Ti1 O4 C3 C2 8.8(5)
O3 C2 C3 O4 6.3(6)
C1 C2 C3 O4 -172.2(4)
O3 C2 C3 C4 -173.9(4)
C1 C2 C3 C4 7.5(7)
O4 C3 C4 C5 177.4(4)
C2 C3 C4 C5 -2.4(7)
C3 C4 C5 C6 -2.2(7)
C4 C5 C6 C1 2.0(7)
C4 C5 C6 C14 179.9(4)
C2 C1 C6 C5 2.9(6)
C13 C1 C6 C5 -176.9(4)
C2 C1 C6 C14 -175.0(4)
C13 C1 C6 C14 5.1(7)
C12 C7 C8 C9 0.4(8)
C13 C7 C8 C9 -179.0(5)
C7 C8 C9 C10 -0.2(8)
C8 C9 C10 C11 -0.1(9)
C9 C10 C11 C12 0.1(9)
C10 C11 C12 C7 0.1(8)
C10 C11 C12 C14 179.3(5)
C8 C7 C12 C11 -0.3(7)
C13 C7 C12 C11 179.1(4)
C8 C7 C12 C14 -179.6(5)
C13 C7 C12 C14 -0.2(7)
Ti2 O1 C13 C1 -7.0(7)
Ti2 O1 C13 C7 170.3(3)
C2 C1 C13 O1 -2.8(7)
C6 C1 C13 O1 177.0(4)
C2 C1 C13 C7 180.0(4)
C6 C1 C13 C7 -0.2(6)
C8 C7 C13 O1 -0.3(7)
C12 C7 C13 O1 -179.6(4)
C8 C7 C13 C1 177.1(4)
C12 C7 C13 C1 -2.3(7)
C5 C6 C14 O2 -6.0(7)
C1 C6 C14 O2 172.0(4)
C5 C6 C14 C12 174.6(4)
C1 C6 C14 C12 -7.4(7)
C11 C12 C14 O2 6.3(7)
C7 C12 C14 O2 -174.4(5)
C11 C12 C14 C6 -174.3(5)
C7 C12 C14 C6 5.0(7)
C20 C15 C16 C17 1.3(7)
C21 C15 C16 C17 -178.1(4)
C15 C16 C17 C18 1.2(7)
C16 C17 C18 C19 -3.3(7)
C16 C17 C18 Br1 176.5(4)
C17 C18 C19 C20 2.8(7)
Br1 C18 C19 C20 -177.0(4)
C16 C15 C20 C19 -1.8(7)
C21 C15 C20 C19 177.6(4)
C18 C19 C20 C15 -0.2(7)
Ti1 O6 C21 O5 -2.0(7)
Ti1 O6 C21 C15 178.3(3)
Ti2 O5 C21 O6 -3.2(6)
Ti2 O5 C21 C15 176.4(3)
C20 C15 C21 O6 6.4(6)
C16 C15 C21 O6 -174.2(4)
C20 C15 C21 O5 -173.3(4)
C16 C15 C21 O5 6.1(6)
Ti1 O7 C22 C23 99.2(8)
Ti1 O7 C22 C24 -139.7(6)
Ti1 O8 C25 C27 -126.3(6)
Ti1 O8 C25 C26 104.0(6)
Ti2 O9 C28 C29 81.8(5)
Ti1 O9 C28 C29 -96.9(4)
Ti2 O9 C28 C30 -43.0(6)
Ti1 O9 C28 C30 138.2(3)
Ti2 O10 C31 C32 105.9(5)
Ti2 O10 C31 C33 -131.1(4)
Ti2 O11 C34 C36 152.9(4)
Ti2 O11 C34 C35 -83.5(7)
